data_4109331
loop_
_publ_author_name
'Yoshihiro Yamauchi'
'Gen Onodera'
'Ken Sakata'
'Masahiro Yuki'
'Yoshihiro Miyake'
'Sakae Uemura'
'Yoshiaki Nishibayashi'

_publ_section_title
;
 Ruthenium-Catalyzed Reactions of 1-Cyclopropyl-2-propyn-1-ols with
 Anilines and Water via Allenylidene Intermediates: Selective Preparation
 of Tri- and Tetrasubstituted Conjugated Enynes
;
_journal_name_full 'Journal of the American Chemical Society'
_journal_page_first 5175
_journal_page_last 5179
_journal_paper_doi 10.1021/ja0687926
_journal_volume 129
_journal_year 2007
_chemical_formula_moiety 'C24 H22 O1.50 P '
_chemical_formula_sum 'C24 H22 O1.5 P'
_chemical_formula_weight 365.41
_space_group_IT_number 2
_symmetry_cell_setting triclinic
_symmetry_Int_Tables_number 2
_symmetry_space_group_name_Hall '-P 1'
_symmetry_space_group_name_H-M 'P -1'
_audit_creation_date 2006-11-07
_audit_creation_method 'by CrystalStructure 3.7.0'
_cell_angle_alpha 100.309(6)
_cell_angle_beta 100.6786(19)
_cell_angle_gamma 105.315(2)
_cell_formula_units_Z 4
_cell_length_a 10.2129(10)
_cell_length_b 12.7886(12)
_cell_length_c 16.5713(14)
_cell_measurement_reflns_used 12255
_cell_measurement_temperature 173.1
_cell_measurement_theta_max 27.5
_cell_measurement_theta_min 1.9
_cell_volume 1991.2(3)
_computing_cell_refinement PROCESS-AUTO
_computing_data_collection PROCESS-AUTO
_computing_data_reduction CrystalStructure
_computing_publication_material 'CrystalStructure 3.7.0'
_computing_structure_refinement CRYSTALS
_computing_structure_solution SIR97
_diffrn_detector_area_resol_mean 10.00
_diffrn_measured_fraction_theta_full 0.966
_diffrn_measured_fraction_theta_max 0.966
_diffrn_measurement_device_type 'Rigaku RAXIS-RAPID'
_diffrn_measurement_method \w
_diffrn_radiation_type 'Mo K\a'
_diffrn_radiation_wavelength 0.71069
_diffrn_reflns_av_R_equivalents 0.050
_diffrn_reflns_limit_h_max 12
_diffrn_reflns_limit_h_min -13
_diffrn_reflns_limit_k_max 16
_diffrn_reflns_limit_k_min -16
_diffrn_reflns_limit_l_max 21
_diffrn_reflns_limit_l_min -21
_diffrn_reflns_number 16806
_diffrn_reflns_theta_full 27.48
_diffrn_reflns_theta_max 27.48
_exptl_absorpt_coefficient_mu 0.150
_exptl_absorpt_correction_T_max 0.956
_exptl_absorpt_correction_T_min 0.864
_exptl_absorpt_correction_type multi-scan
_exptl_absorpt_process_details
;
    Higashi, T. (1995). Program for Absorption Correction.
    Rigaku Corporation, Tokyo, Japan.
;
_exptl_crystal_colour colorless
_exptl_crystal_density_diffrn 1.219
_exptl_crystal_description prism
_exptl_crystal_F_000 772.00
_exptl_crystal_size_max 0.50
_exptl_crystal_size_mid 0.50
_exptl_crystal_size_min 0.30
_refine_diff_density_max 1.05
_refine_diff_density_min -0.80
_refine_ls_extinction_method none
_refine_ls_goodness_of_fit_ref 1.005
_refine_ls_hydrogen_treatment refall
_refine_ls_number_parameters 641
_refine_ls_number_reflns 8827
_refine_ls_R_factor_gt 0.0647
_refine_ls_shift/su_max 0.0000
_refine_ls_structure_factor_coef Fsqd
_refine_ls_weighting_details 'w = 1/[0.0022Fo^2^ + 1.0000\s(Fo^2^)]/(4Fo^2^)'
_refine_ls_weighting_scheme calc
_refine_ls_wR_factor_ref 0.1739
_reflns_number_gt 5482
_reflns_number_total 8833
_reflns_threshold_expression F^2^>2.0\s(F^2^)
_cod_data_source_file ja0687926si20061208_071022.cif
_cod_data_source_block '_YY-1-P(O)Ph2_____________'
_cod_original_formula_sum 'C24 H22 O1.50 P '
_cod_database_code 4109331

loop_
_symmetry_equiv_pos_site_id
_symmetry_equiv_pos_as_xyz
1 +X,+Y,+Z
2 -X,-Y,-Z

loop_
_atom_site_label
_atom_site_type_symbol
_atom_site_fract_x
_atom_site_fract_y
_atom_site_fract_z
_atom_site_U_iso_or_equiv
_atom_site_adp_type
_atom_site_occupancy
_atom_site_symmetry_multiplicity
_atom_site_calc_flag
P(1) P 0.25979(6) -0.01006(5) 0.17864(4) 0.02765(18) Uani 1.00 1 d
P(2) P 0.89955(6) 0.45974(5) 0.26688(4) 0.02561(17) Uani 1.00 1 d
O(1) O 0.1115(2) -0.08288(14) 0.14858(12) 0.0347(5) Uani 1.00 1 d
O(2) O 0.8270(2) 0.36493(14) 0.29920(12) 0.0339(5) Uani 1.00 1 d
O(3) O 0.8575(7) 0.1629(5) 0.3423(4) 0.200(2) Uiso 1.00 1 d
C(1) C 0.2782(2) 0.1055(2) 0.27167(17) 0.0299(7) Uani 1.00 1 d
C(2) C 0.4230(2) 0.1799(2) 0.29436(17) 0.0301(7) Uani 1.00 1 d
C(3) C 0.5384(3) 0.2414(2) 0.30927(19) 0.0363(8) Uani 1.00 1 d
C(4) C 0.2415(3) 0.0537(2) 0.34412(18) 0.0328(7) Uani 1.00 1 d
C(5) C 0.3452(3) 0.0601(2) 0.4146(2) 0.0407(9) Uani 1.00 1 d
C(6) C 0.3092(4) 0.0143(3) 0.4807(2) 0.0554(11) Uani 1.00 1 d
C(7) C 0.1712(5) -0.0399(3) 0.4765(2) 0.0645(13) Uani 1.00 1 d
C(8) C 0.0684(5) -0.0478(2) 0.4070(2) 0.0588(12) Uani 1.00 1 d
C(9) C 0.1017(3) -0.0021(2) 0.3405(2) 0.0468(9) Uani 1.00 1 d
C(10) C 0.1760(3) 0.1680(2) 0.2413(2) 0.0393(8) Uani 1.00 1 d
C(11) C 0.1908(5) 0.2821(3) 0.2933(2) 0.0598(12) Uani 1.00 1 d
C(12) C 0.2205(4) 0.2690(2) 0.2080(2) 0.0518(11) Uani 1.00 1 d
C(13) C 0.3789(3) -0.0872(2) 0.20987(17) 0.0324(7) Uani 1.00 1 d
C(14) C 0.3216(4) -0.2030(2) 0.1885(2) 0.0468(10) Uani 1.00 1 d
C(15) C 0.4046(5) -0.2687(3) 0.2112(3) 0.0644(14) Uani 1.00 1 d
C(16) C 0.5413(5) -0.2212(3) 0.2546(2) 0.0605(13) Uani 1.00 1 d
C(17) C 0.6001(4) -0.1080(3) 0.2748(2) 0.0584(12) Uani 1.00 1 d
C(18) C 0.5190(3) -0.0403(2) 0.2527(2) 0.0482(9) Uani 1.00 1 d
C(19) C 0.3130(2) 0.0558(2) 0.09748(17) 0.0305(7) Uani 1.00 1 d
C(20) C 0.4499(3) 0.0927(2) 0.0897(2) 0.0412(8) Uani 1.00 1 d
C(21) C 0.4790(4) 0.1406(3) 0.0233(2) 0.0536(11) Uani 1.00 1 d
C(22) C 0.3722(4) 0.1510(3) -0.0357(2) 0.0565(11) Uani 1.00 1 d
C(23) C 0.2373(4) 0.1162(3) -0.0287(2) 0.0592(12) Uani 1.00 1 d
C(24) C 0.2066(3) 0.0681(2) 0.0377(2) 0.0463(9) Uani 1.00 1 d
C(25) C 0.7759(2) 0.5413(2) 0.23952(16) 0.0274(6) Uani 1.00 1 d
C(26) C 0.8476(2) 0.6406(2) 0.21320(17) 0.0303(7) Uani 1.00 1 d
C(27) C 0.9051(3) 0.7213(2) 0.19332(19) 0.0368(8) Uani 1.00 1 d
C(28) C 0.7264(2) 0.5773(2) 0.32012(17) 0.0271(6) Uani 1.00 1 d
C(29) C 0.8131(3) 0.6664(2) 0.38580(19) 0.0359(8) Uani 1.00 1 d
C(30) C 0.7684(3) 0.7019(2) 0.4568(2) 0.0448(9) Uani 1.00 1 d
C(31) C 0.6346(3) 0.6494(2) 0.4633(2) 0.0454(9) Uani 1.00 1 d
C(32) C 0.5481(3) 0.5602(2) 0.3989(2) 0.0407(9) Uani 1.00 1 d
C(33) C 0.5933(3) 0.5240(2) 0.32806(19) 0.0326(7) Uani 1.00 1 d
C(34) C 0.6568(2) 0.4604(2) 0.16679(18) 0.0310(7) Uani 1.00 1 d
C(35) C 0.5517(3) 0.5013(3) 0.1155(2) 0.0452(9) Uani 1.00 1 d
C(36) C 0.6539(3) 0.4592(3) 0.0761(2) 0.0434(9) Uani 1.00 1 d
C(37) C 0.9456(2) 0.4102(2) 0.17013(17) 0.0333(7) Uani 1.00 1 d
C(38) C 0.8768(3) 0.2994(3) 0.1271(2) 0.0550(10) Uani 1.00 1 d
C(39) C 0.9056(5) 0.2568(4) 0.0508(2) 0.0731(14) Uani 1.00 1 d
C(40) C 1.0029(5) 0.3220(4) 0.0197(2) 0.0726(16) Uani 1.00 1 d
C(41) C 1.0717(5) 0.4281(4) 0.0616(2) 0.0698(15) Uani 1.00 1 d
C(42) C 1.0433(4) 0.4740(3) 0.1369(2) 0.0492(11) Uani 1.00 1 d
C(43) C 1.0555(2) 0.5497(2) 0.34411(16) 0.0269(6) Uani 1.00 1 d
C(44) C 1.1441(3) 0.6486(2) 0.3359(2) 0.0386(8) Uani 1.00 1 d
C(45) C 1.2600(3) 0.7113(2) 0.3997(2) 0.0449(9) Uani 1.00 1 d
C(46) C 1.2903(3) 0.6757(3) 0.4726(2) 0.0483(9) Uani 1.00 1 d
C(47) C 1.2054(3) 0.5774(3) 0.4822(2) 0.0457(9) Uani 1.00 1 d
C(48) C 1.0892(3) 0.5140(2) 0.41825(18) 0.0335(7) Uani 1.00 1 d
H(1) H 0.630(3) 0.287(2) 0.316(2) 0.047(9) Uiso 1.00 1 c
H(2) H 0.445(4) 0.102(3) 0.420(2) 0.062(11) Uiso 1.00 1 c
H(3) H 0.397(4) 0.029(3) 0.532(2) 0.066(11) Uiso 1.00 1 c
H(4) H 0.166(6) -0.067(5) 0.545(4) 0.16(2) Uiso 1.00 1 c
H(5) H -0.026(4) -0.085(3) 0.399(2) 0.077(13) Uiso 1.00 1 c
H(6) H 0.031(3) -0.009(2) 0.285(2) 0.056(10) Uiso 1.00 1 c
H(7) H 0.075(3) 0.117(2) 0.217(2) 0.055(9) Uiso 1.00 1 c
H(8) H 0.093(4) 0.284(2) 0.292(2) 0.056(10) Uiso 1.00 1 c
H(9) H 0.268(4) 0.314(3) 0.342(2) 0.073(12) Uiso 1.00 1 c
H(10) H 0.153(3) 0.280(2) 0.156(2) 0.058(10) Uiso 1.00 1 c
H(11) H 0.312(3) 0.287(2) 0.205(2) 0.044(9) Uiso 1.00 1 c
H(12) H 0.533(3) 0.083(2) 0.131(2) 0.050(9) Uiso 1.00 1 c
H(13) H 0.579(5) 0.167(4) 0.024(3) 0.118(18) Uiso 1.00 1 c
H(14) H 0.383(4) 0.185(3) -0.081(2) 0.077(12) Uiso 1.00 1 c
H(15) H 0.167(4) 0.127(3) -0.067(2) 0.077(12) Uiso 1.00 1 c
H(16) H 0.104(4) 0.041(3) 0.043(2) 0.065(11) Uiso 1.00 1 c
H(17) H 0.568(3) 0.045(3) 0.268(2) 0.065(11) Uiso 1.00 1 c
H(18) H 0.702(3) -0.074(2) 0.302(2) 0.051(9) Uiso 1.00 1 c
H(19) H 0.602(4) -0.266(3) 0.269(2) 0.076(12) Uiso 1.00 1 c
H(20) H 0.362(4) -0.345(4) 0.190(2) 0.088(14) Uiso 1.00 1 c
H(21) H 0.227(4) -0.230(3) 0.157(2) 0.077(13) Uiso 1.00 1 c
H(22) H 0.953(3) 0.782(2) 0.179(2) 0.044(9) Uiso 1.00 1 c
H(23) H 0.910(3) 0.706(2) 0.3835(19) 0.045(8) Uiso 1.00 1 c
H(24) H 0.823(4) 0.765(3) 0.500(2) 0.080(13) Uiso 1.00 1 c
H(25) H 0.610(3) 0.679(2) 0.513(2) 0.053(9) Uiso 1.00 1 c
H(26) H 0.461(3) 0.526(2) 0.402(2) 0.044(9) Uiso 1.00 1 c
H(27) H 0.532(3) 0.464(2) 0.285(2) 0.044(9) Uiso 1.00 1 c
H(28) H 0.618(2) 0.388(2) 0.1764(17) 0.031(7) Uiso 1.00 1 c
H(29) H 0.625(3) 0.398(3) 0.038(2) 0.056(10) Uiso 1.00 1 c
H(30) H 0.729(3) 0.523(2) 0.063(2) 0.051(9) Uiso 1.00 1 c
H(31) H 0.458(4) 0.454(3) 0.102(2) 0.076(13) Uiso 1.00 1 c
H(32) H 0.565(3) 0.581(2) 0.128(2) 0.044(8) Uiso 1.00 1 c
H(33) H 0.815(4) 0.259(3) 0.156(2) 0.082(14) Uiso 1.00 1 c
H(34) H 0.854(4) 0.183(3) 0.026(2) 0.083(14) Uiso 1.00 1 c
H(35) H 1.035(5) 0.294(4) -0.028(3) 0.115(17) Uiso 1.00 1 c
H(36) H 1.135(4) 0.466(3) 0.031(2) 0.091(14) Uiso 1.00 1 c
H(37) H 1.087(3) 0.553(3) 0.166(2) 0.050(9) Uiso 1.00 1 c
H(38) H 1.031(3) 0.447(2) 0.4250(18) 0.036(8) Uiso 1.00 1 c
H(39) H 1.229(4) 0.557(3) 0.530(2) 0.065(11) Uiso 1.00 1 c
H(40) H 1.367(4) 0.727(3) 0.512(2) 0.067(11) Uiso 1.00 1 c
H(41) H 1.317(3) 0.782(2) 0.392(2) 0.046(9) Uiso 1.00 1 c
H(42) H 1.125(3) 0.676(2) 0.282(2) 0.053(9) Uiso 1.00 1 c

loop_
_atom_site_aniso_label
_atom_site_aniso_U_11
_atom_site_aniso_U_22
_atom_site_aniso_U_33
_atom_site_aniso_U_12
_atom_site_aniso_U_13
_atom_site_aniso_U_23
P(1) 0.0278(3) 0.0220(3) 0.0281(3) 0.0047(2) 0.0019(2) 0.0031(2)
P(2) 0.0248(3) 0.0249(3) 0.0242(3) 0.0048(2) 0.0040(2) 0.0047(2)
O(1) 0.0327(11) 0.0264(9) 0.0351(11) -0.0009(8) 0.0030(8) 0.0031(8)
O(2) 0.0323(11) 0.0262(9) 0.0406(11) 0.0021(8) 0.0091(9) 0.0115(8)
C(1) 0.0267(14) 0.0245(12) 0.0321(14) 0.0038(10) 0.0031(11) 0.0014(11)
C(2) 0.0370(16) 0.0213(12) 0.0272(14) 0.0065(11) 0.0004(11) 0.0049(10)
C(3) 0.0358(17) 0.0293(14) 0.0344(16) 0.0007(13) 0.0007(13) 0.0067(12)
C(4) 0.0358(16) 0.0240(12) 0.0371(16) 0.0071(11) 0.0128(13) 0.0028(11)
C(5) 0.048(2) 0.0363(16) 0.0424(18) 0.0135(14) 0.0135(15) 0.0166(14)
C(6) 0.078(2) 0.055(2) 0.045(2) 0.026(2) 0.027(2) 0.0193(17)
C(7) 0.100(3) 0.046(2) 0.065(2) 0.024(2) 0.051(2) 0.0214(19)
C(8) 0.069(2) 0.0383(18) 0.073(2) 0.0066(18) 0.046(2) 0.0086(18)
C(9) 0.051(2) 0.0360(16) 0.053(2) 0.0094(14) 0.0254(18) 0.0014(15)
C(10) 0.0340(17) 0.0305(14) 0.0487(18) 0.0132(13) -0.0000(14) 0.0027(13)
C(11) 0.078(3) 0.046(2) 0.054(2) 0.036(2) 0.001(2) -0.0017(17)
C(12) 0.059(2) 0.0389(18) 0.055(2) 0.0198(17) -0.0027(19) 0.0151(16)
C(13) 0.0444(17) 0.0315(14) 0.0256(14) 0.0163(12) 0.0104(12) 0.0094(11)
C(14) 0.052(2) 0.0337(16) 0.068(2) 0.0185(15) 0.0284(19) 0.0226(16)
C(15) 0.076(3) 0.042(2) 0.101(3) 0.032(2) 0.046(2) 0.034(2)
C(16) 0.085(3) 0.072(2) 0.061(2) 0.057(2) 0.035(2) 0.040(2)
C(17) 0.067(2) 0.068(2) 0.043(2) 0.044(2) -0.0045(18) 0.0058(18)
C(18) 0.053(2) 0.0478(19) 0.0394(18) 0.0265(16) -0.0063(15) 0.0009(15)
C(19) 0.0301(15) 0.0256(13) 0.0291(14) 0.0059(11) 0.0004(11) 0.0010(11)
C(20) 0.0388(18) 0.0468(18) 0.0352(16) 0.0103(14) 0.0070(14) 0.0091(14)
C(21) 0.055(2) 0.055(2) 0.050(2) 0.0080(17) 0.0226(18) 0.0168(17)
C(22) 0.079(2) 0.051(2) 0.0403(19) 0.0127(19) 0.0155(19) 0.0227(17)
C(23) 0.061(2) 0.069(2) 0.047(2) 0.019(2) -0.0001(18) 0.0283(19)
C(24) 0.0403(19) 0.0499(19) 0.0424(18) 0.0086(15) -0.0026(15) 0.0166(15)
C(25) 0.0261(14) 0.0283(13) 0.0262(13) 0.0066(10) 0.0058(11) 0.0055(11)
C(26) 0.0326(15) 0.0297(13) 0.0281(14) 0.0099(11) 0.0063(11) 0.0061(11)
C(27) 0.0445(18) 0.0300(15) 0.0361(16) 0.0086(13) 0.0106(13) 0.0116(13)
C(28) 0.0324(15) 0.0244(12) 0.0278(13) 0.0117(10) 0.0086(11) 0.0092(10)
C(29) 0.0356(17) 0.0345(15) 0.0359(16) 0.0117(13) 0.0090(13) 0.0028(12)
C(30) 0.050(2) 0.0455(18) 0.0338(17) 0.0131(15) 0.0104(15) -0.0002(14)
C(31) 0.057(2) 0.0487(19) 0.0364(17) 0.0223(16) 0.0221(16) 0.0060(15)
C(32) 0.0397(19) 0.0388(16) 0.0499(19) 0.0116(14) 0.0221(16) 0.0154(14)
C(33) 0.0351(16) 0.0270(13) 0.0366(16) 0.0086(12) 0.0132(13) 0.0067(12)
C(34) 0.0284(15) 0.0308(14) 0.0319(14) 0.0078(11) 0.0054(11) 0.0067(11)
C(35) 0.0359(19) 0.051(2) 0.0439(19) 0.0142(15) -0.0031(15) 0.0120(16)
C(36) 0.049(2) 0.0490(19) 0.0255(15) 0.0136(16) 0.0026(14) 0.0021(14)
C(37) 0.0327(15) 0.0424(16) 0.0242(13) 0.0186(12) 0.0008(11) 0.0023(12)
C(38) 0.039(2) 0.058(2) 0.049(2) 0.0135(16) -0.0028(16) -0.0200(17)
C(39) 0.063(2) 0.085(3) 0.049(2) 0.036(2) -0.011(2) -0.032(2)
C(40) 0.090(3) 0.115(4) 0.031(2) 0.072(3) 0.011(2) 0.005(2)
C(41) 0.104(3) 0.099(3) 0.047(2) 0.069(3) 0.043(2) 0.038(2)
C(42) 0.071(2) 0.055(2) 0.0425(19) 0.0350(19) 0.0318(18) 0.0219(17)
C(43) 0.0250(13) 0.0308(13) 0.0241(13) 0.0090(10) 0.0066(10) 0.0034(10)
C(44) 0.0303(16) 0.0383(16) 0.0387(17) 0.0006(12) 0.0040(13) 0.0075(13)
C(45) 0.0309(17) 0.0405(17) 0.049(2) 0.0002(13) 0.0031(14) -0.0020(15)
C(46) 0.0318(17) 0.059(2) 0.0355(18) 0.0049(15) -0.0022(14) -0.0118(15)
C(47) 0.0425(19) 0.066(2) 0.0247(15) 0.0209(16) -0.0006(13) 0.0050(15)
C(48) 0.0333(16) 0.0389(16) 0.0271(14) 0.0121(12) 0.0066(12) 0.0043(12)

loop_
_atom_type_symbol
_atom_type_description
_atom_type_scat_dispersion_real
_atom_type_scat_dispersion_imag
_atom_type_scat_source
C C 0.003 0.002
;
International Tables for Crystallography
(1992, Vol. C, Tables 4.2.6.8 and 6.1.1.4)
;
H H 0.000 0.000
;
International Tables for Crystallography
(1992, Vol. C, Table 6.1.1.4)
;
O O 0.011 0.006
;
International Tables for Crystallography
(1992, Vol. C, Tables 4.2.6.8 and 6.1.1.4)
;
P P 0.102 0.094
;
International Tables for Crystallography
(1992, Vol. C, Tables 4.2.6.8 and 6.1.1.4)
;

loop_
_geom_angle_atom_site_label_1
_geom_angle_atom_site_label_2
_geom_angle_atom_site_label_3
_geom_angle
O(1) P(1) C(1) 109.91(12)
O(1) P(1) C(13) 112.14(12)
O(1) P(1) C(19) 110.56(11)
C(1) P(1) C(13) 108.58(12)
C(1) P(1) C(19) 106.58(12)
C(13) P(1) C(19) 108.89(14)
O(2) P(2) C(25) 108.93(12)
O(2) P(2) C(37) 111.06(12)
O(2) P(2) C(43) 111.20(12)
C(25) P(2) C(37) 106.34(13)
C(25) P(2) C(43) 109.98(12)
C(37) P(2) C(43) 109.21(13)
P(1) C(1) C(2) 107.8(2)
P(1) C(1) C(4) 108.50(17)
P(1) C(1) C(10) 106.17(17)
C(2) C(1) C(4) 112.0(2)
C(2) C(1) C(10) 110.1(2)
C(4) C(1) C(10) 112.0(2)
C(1) C(2) C(3) 177.0(3)
C(1) C(4) C(5) 121.3(2)
C(1) C(4) C(9) 120.0(2)
C(5) C(4) C(9) 118.7(3)
C(4) C(5) C(6) 120.3(3)
C(5) C(6) C(7) 120.5(3)
C(6) C(7) C(8) 119.7(4)
C(7) C(8) C(9) 120.9(4)
C(4) C(9) C(8) 119.9(3)
C(1) C(10) C(11) 119.2(2)
C(1) C(10) C(12) 122.4(3)
C(11) C(10) C(12) 59.5(2)
C(10) C(11) C(12) 59.6(2)
C(10) C(12) C(11) 60.9(2)
P(1) C(13) C(14) 115.8(2)
P(1) C(13) C(18) 125.6(2)
C(14) C(13) C(18) 118.7(3)
C(13) C(14) C(15) 119.7(3)
C(14) C(15) C(16) 120.9(3)
C(15) C(16) C(17) 120.3(4)
C(16) C(17) C(18) 119.8(3)
C(13) C(18) C(17) 120.6(3)
P(1) C(19) C(20) 125.2(2)
P(1) C(19) C(24) 116.3(2)
C(20) C(19) C(24) 118.5(3)
C(19) C(20) C(21) 120.4(3)
C(20) C(21) C(22) 120.2(3)
C(21) C(22) C(23) 120.1(4)
C(22) C(23) C(24) 120.3(3)
C(19) C(24) C(23) 120.5(3)
P(2) C(25) C(26) 110.4(2)
P(2) C(25) C(28) 107.23(19)
P(2) C(25) C(34) 105.09(19)
C(26) C(25) C(28) 109.9(2)
C(26) C(25) C(34) 111.1(2)
C(28) C(25) C(34) 112.9(2)
C(25) C(26) C(27) 178.9(3)
C(25) C(28) C(29) 120.5(2)
C(25) C(28) C(33) 121.4(2)
C(29) C(28) C(33) 118.1(2)
C(28) C(29) C(30) 121.1(2)
C(29) C(30) C(31) 120.2(2)
C(30) C(31) C(32) 119.1(3)
C(31) C(32) C(33) 120.6(3)
C(28) C(33) C(32) 120.8(2)
C(25) C(34) C(35) 121.0(2)
C(25) C(34) C(36) 122.3(2)
C(35) C(34) C(36) 59.6(2)
C(34) C(35) C(36) 59.9(2)
C(34) C(36) C(35) 60.5(2)
P(2) C(37) C(38) 116.8(2)
P(2) C(37) C(42) 124.7(2)
C(38) C(37) C(42) 118.5(3)
C(37) C(38) C(39) 119.5(3)
C(38) C(39) C(40) 120.5(4)
C(39) C(40) C(41) 120.4(4)
C(40) C(41) C(42) 120.7(4)
C(37) C(42) C(41) 120.4(3)
P(2) C(43) C(44) 126.1(2)
P(2) C(43) C(48) 115.58(19)
C(44) C(43) C(48) 118.3(2)
C(43) C(44) C(45) 120.9(3)
C(44) C(45) C(46) 119.9(3)
C(45) C(46) C(47) 120.5(2)
C(46) C(47) C(48) 119.9(3)
C(43) C(48) C(47) 120.4(2)
C(2) C(3) H(1) 174.8(19)
C(4) C(5) H(2) 121(2)
C(6) C(5) H(2) 119(2)
C(5) C(6) H(3) 113(2)
C(7) C(6) H(3) 127(2)
C(6) C(7) H(4) 108(2)
C(8) C(7) H(4) 132(2)
C(7) C(8) H(5) 125(2)
C(9) C(8) H(5) 114(2)
C(4) C(9) H(6) 115(2)
C(8) C(9) H(6) 125(2)
C(1) C(10) H(7) 113(2)
C(11) C(10) H(7) 114(2)
C(12) C(10) H(7) 118(2)
C(10) C(11) H(8) 105.6(18)
C(10) C(11) H(9) 118(2)
C(12) C(11) H(8) 113(2)
C(12) C(11) H(9) 119(2)
H(8) C(11) H(9) 124(3)
C(10) C(12) H(10) 119.8(18)
C(10) C(12) H(11) 113(2)
C(11) C(12) H(10) 122(2)
C(11) C(12) H(11) 118(2)
H(10) C(12) H(11) 113(3)
C(13) C(14) H(21) 115(2)
C(15) C(14) H(21) 125(2)
C(14) C(15) H(20) 115(3)
C(16) C(15) H(20) 124(3)
C(15) C(16) H(19) 122(2)
C(17) C(16) H(19) 117(2)
C(16) C(17) H(18) 120(2)
C(18) C(17) H(18) 120(2)
C(13) C(18) H(17) 122(2)
C(17) C(18) H(17) 118(2)
C(19) C(20) H(12) 122(2)
C(21) C(20) H(12) 117(2)
C(20) C(21) H(13) 115(3)
C(22) C(21) H(13) 125(3)
C(21) C(22) H(14) 126(2)
C(23) C(22) H(14) 114(2)
C(22) C(23) H(15) 119(3)
C(24) C(23) H(15) 120(3)
C(19) C(24) H(16) 120(2)
C(23) C(24) H(16) 120(2)
C(26) C(27) H(22) 177(2)
C(28) C(29) H(23) 120.9(17)
C(30) C(29) H(23) 117.9(18)
C(29) C(30) H(24) 122(2)
C(31) C(30) H(24) 118(3)
C(30) C(31) H(25) 115.8(18)
C(32) C(31) H(25) 125.0(18)
C(31) C(32) H(26) 120(2)
C(33) C(32) H(26) 119.3(19)
C(28) C(33) H(27) 120(2)
C(32) C(33) H(27) 119(2)
C(25) C(34) H(28) 114.7(15)
C(35) C(34) H(28) 114.3(17)
C(36) C(34) H(28) 113.8(16)
C(34) C(35) H(31) 115(3)
C(34) C(35) H(32) 117.6(18)
C(36) C(35) H(31) 118(2)
C(36) C(35) H(32) 118(2)
H(31) C(35) H(32) 116(3)
C(34) C(36) H(29) 121(2)
C(34) C(36) H(30) 117.5(17)
C(35) C(36) H(29) 120(2)
C(35) C(36) H(30) 112(2)
H(29) C(36) H(30) 115(3)
C(37) C(38) H(33) 114(2)
C(39) C(38) H(33) 127(2)
C(38) C(39) H(34) 114(3)
C(40) C(39) H(34) 126(3)
C(39) C(40) H(35) 124(3)
C(41) C(40) H(35) 115(2)
C(40) C(41) H(36) 112(2)
C(42) C(41) H(36) 127(2)
C(37) C(42) H(37) 118(2)
C(41) C(42) H(37) 122(2)
C(43) C(44) H(42) 120.6(15)
C(45) C(44) H(42) 118.4(16)
C(44) C(45) H(41) 117.8(18)
C(46) C(45) H(41) 122.2(18)
C(45) C(46) H(40) 112(2)
C(47) C(46) H(40) 127(2)
C(46) C(47) H(39) 118(2)
C(48) C(47) H(39) 122(2)
C(43) C(48) H(38) 119.7(17)
C(47) C(48) H(38) 119.9(17)

loop_
_geom_bond_atom_site_label_1
_geom_bond_atom_site_label_2
_geom_bond_distance
P(1) O(1) 1.4893(18)
P(1) C(1) 1.878(2)
P(1) C(13) 1.818(3)
P(1) C(19) 1.802(3)
P(2) O(2) 1.487(2)
P(2) C(25) 1.882(3)
P(2) C(37) 1.807(3)
P(2) C(43) 1.802(2)
C(1) C(2) 1.469(3)
C(1) C(4) 1.530(4)
C(1) C(10) 1.540(4)
C(2) C(3) 1.183(3)
C(4) C(5) 1.397(4)
C(4) C(9) 1.402(4)
C(5) C(6) 1.394(5)
C(6) C(7) 1.379(6)
C(7) C(8) 1.376(6)
C(8) C(9) 1.392(6)
C(10) C(11) 1.510(5)
C(10) C(12) 1.489(5)
C(11) C(12) 1.489(6)
C(13) C(14) 1.392(4)
C(13) C(18) 1.389(4)
C(14) C(15) 1.391(6)
C(15) C(16) 1.364(6)
C(16) C(17) 1.364(5)
C(17) C(18) 1.396(6)
C(19) C(20) 1.391(4)
C(19) C(24) 1.391(4)
C(20) C(21) 1.394(5)
C(21) C(22) 1.375(6)
C(22) C(23) 1.365(6)
C(23) C(24) 1.398(5)
C(25) C(26) 1.471(4)
C(25) C(28) 1.551(4)
C(25) C(34) 1.532(3)
C(26) C(27) 1.180(4)
C(28) C(29) 1.390(3)
C(28) C(33) 1.392(4)
C(29) C(30) 1.385(5)
C(30) C(31) 1.387(5)
C(31) C(32) 1.380(3)
C(32) C(33) 1.387(5)
C(34) C(35) 1.505(5)
C(34) C(36) 1.495(4)
C(35) C(36) 1.492(6)
C(37) C(38) 1.391(4)
C(37) C(42) 1.379(5)
C(38) C(39) 1.399(6)
C(39) C(40) 1.362(7)
C(40) C(41) 1.339(6)
C(41) C(42) 1.395(6)
C(43) C(44) 1.393(4)
C(43) C(48) 1.401(4)
C(44) C(45) 1.376(3)
C(45) C(46) 1.375(5)
C(46) C(47) 1.381(5)
C(47) C(48) 1.381(3)
C(3) H(1) 0.94(3)
C(5) H(2) 1.00(3)
C(6) H(3) 1.06(3)
C(7) H(4) 1.26(7)
C(8) H(5) 0.93(4)
C(9) H(6) 1.03(3)
C(10) H(7) 1.03(3)
C(11) H(8) 1.00(4)
C(11) H(9) 0.96(3)
C(12) H(10) 1.05(3)
C(12) H(11) 0.91(3)
C(14) H(21) 0.95(4)
C(15) H(20) 0.93(4)
C(16) H(19) 0.97(4)
C(17) H(18) 0.99(3)
C(18) H(17) 1.04(3)
C(20) H(12) 1.04(3)
C(21) H(13) 0.99(5)
C(22) H(14) 0.94(4)
C(23) H(15) 0.92(4)
C(24) H(16) 1.03(4)
C(27) H(22) 0.90(3)
C(29) H(23) 0.99(3)
C(30) H(24) 0.94(3)
C(31) H(25) 0.95(3)
C(32) H(26) 0.90(3)
C(33) H(27) 0.93(2)
C(34) H(28) 0.96(3)
C(35) H(31) 0.94(4)
C(35) H(32) 0.97(3)
C(36) H(29) 0.86(3)
C(36) H(30) 1.04(3)
C(38) H(33) 0.96(4)
C(39) H(34) 0.93(4)
C(40) H(35) 0.97(6)
C(41) H(36) 0.98(5)
C(42) H(37) 0.98(3)
C(44) H(42) 1.03(3)
C(45) H(41) 0.98(3)
C(46) H(40) 0.93(3)
C(47) H(39) 0.88(4)
C(48) H(38) 0.95(3)

loop_
_geom_contact_atom_site_label_1
_geom_contact_atom_site_label_2
_geom_contact_distance
_geom_contact_site_symmetry_2
O(1) C(27) 3.118(3) 44501
O(1) C(39) 3.584(5) 65502
O(1) C(40) 3.514(5) 65502
O(2) O(3) 2.878(8) .
O(2) C(3) 3.005(3) .
O(3) O(2) 2.878(8) .
O(3) C(17) 3.588(7) .
O(3) C(18) 3.589(6) .
C(3) O(2) 3.005(3) .
C(3) C(33) 3.455(4) .
C(3) C(46) 3.544(4) 76602
C(17) O(3) 3.588(7) .
C(18) O(3) 3.589(6) .
C(20) C(21) 3.548(5) 65502
C(21) C(20) 3.548(5) 65502
C(27) O(1) 3.118(3) 66501
C(33) C(3) 3.455(4) .
C(39) O(1) 3.584(5) 65502
C(40) O(1) 3.514(5) 65502
C(41) C(41) 3.371(8) 76502
C(46) C(3) 3.544(4) 76602
C(48) C(48) 3.553(4) 76602
P(1) H(22) 3.54(3) 44501
P(1) H(34) 3.50(4) 65502
P(2) H(1) 3.38(3) .
P(2) H(8) 3.40(4) 65501
O(1) H(15) 2.78(4) 55502
O(1) H(22) 2.24(3) 44501
O(1) H(34) 3.07(4) 65502
O(1) H(35) 2.89(4) 65502
O(2) H(1) 2.09(3) .
O(2) H(8) 3.17(4) 65501
O(2) H(39) 3.05(4) 76602
O(3) H(1) 3.15(4) .
O(3) H(4) 2.42(7) 65602
O(3) H(6) 3.28(4) 65501
O(3) H(7) 3.39(4) 65501
O(3) H(8) 2.84(4) 65501
O(3) H(17) 2.86(3) .
O(3) H(18) 2.91(3) .
O(3) H(24) 3.57(4) 76602
O(3) H(33) 3.52(4) .
O(3) H(38) 3.48(2) .
C(2) H(25) 3.50(3) 66602
C(2) H(27) 3.55(3) .
C(2) H(40) 3.32(3) 76602
C(3) H(27) 2.97(3) .
C(3) H(28) 3.22(3) .
C(3) H(39) 3.37(3) 76602
C(3) H(40) 2.85(4) 76602
C(4) H(24) 3.43(4) 66602
C(4) H(25) 3.56(3) 66602
C(5) H(3) 3.18(4) 65602
C(5) H(24) 3.43(5) 66602
C(5) H(25) 3.22(3) 66602
C(5) H(40) 3.29(3) 76602
C(5) H(41) 3.44(3) 44501
C(6) H(2) 3.54(4) 65602
C(6) H(3) 3.23(4) 65602
C(6) H(18) 3.57(3) 65602
C(6) H(24) 3.42(5) 66602
C(6) H(41) 3.10(3) 44501
C(7) H(5) 3.20(4) 55602
C(7) H(18) 3.55(3) 65602
C(7) H(23) 3.49(2) 44501
C(7) H(24) 3.44(4) 66602
C(7) H(41) 3.29(3) 44501
C(8) H(4) 3.27(7) 55602
C(8) H(5) 3.52(4) 55602
C(8) H(23) 3.05(3) 44501
C(8) H(24) 3.45(4) 66602
C(9) H(22) 3.28(2) 44501
C(9) H(24) 3.45(4) 66602
C(11) H(25) 3.34(3) 66602
C(11) H(26) 3.49(2) .
C(12) H(27) 3.34(2) .
C(14) H(37) 3.30(3) 44501
C(14) H(41) 3.42(3) 44501
C(14) H(42) 3.03(3) 44501
C(15) H(14) 3.44(4) 65502
C(15) H(32) 3.14(3) 54501
C(15) H(37) 3.30(3) 44501
C(15) H(41) 3.28(3) 44501
C(15) H(42) 3.24(3) 44501
C(16) H(14) 3.20(4) 65502
C(16) H(32) 3.08(3) 54501
C(16) H(41) 3.51(3) 44501
C(17) H(3) 3.18(4) 65602
C(17) H(4) 3.42(5) 65602
C(17) H(14) 3.24(4) 65502
C(18) H(3) 3.48(4) 65602
C(18) H(14) 3.56(4) 65502
C(19) H(34) 3.18(3) 65502
C(20) H(13) 3.42(5) 65502
C(21) H(12) 3.43(3) 65502
C(21) H(28) 3.45(2) .
C(21) H(29) 3.17(3) .
C(21) H(33) 3.49(4) .
C(22) H(12) 3.57(3) 65502
C(22) H(29) 3.35(3) .
C(23) H(16) 3.48(3) 55502
C(23) H(22) 3.52(3) 66502
C(23) H(35) 3.45(6) 45501
C(24) H(16) 3.04(3) 55502
C(24) H(34) 3.05(4) 65502
C(25) H(19) 3.42(4) 56501
C(26) H(19) 3.27(4) 56501
C(27) H(6) 3.30(3) 66501
C(27) H(15) 3.22(4) 66502
C(27) H(19) 3.59(4) 56501
C(27) H(21) 3.37(4) 66501
C(27) H(35) 2.89(6) 76502
C(28) H(1) 3.57(3) .
C(28) H(19) 2.82(4) 56501
C(28) H(39) 3.30(4) 76602
C(29) H(5) 3.12(4) 66501
C(29) H(19) 3.03(4) 56501
C(29) H(39) 3.36(4) 76602
C(30) H(5) 3.38(4) 66501
C(30) H(9) 3.45(4) 66602
C(30) H(19) 3.41(4) 56501
C(30) H(39) 3.36(4) 76602
C(31) H(9) 3.10(4) 66602
C(31) H(19) 3.56(4) 56501
C(31) H(26) 3.53(3) 66602
C(31) H(39) 3.30(4) 76602
C(31) H(40) 3.33(4) 45501
C(32) H(9) 3.49(3) .
C(32) H(19) 3.37(4) 56501
C(32) H(39) 3.20(4) 76602
C(33) H(1) 3.13(3) .
C(33) H(11) 3.55(2) .
C(33) H(19) 3.01(4) 56501
C(33) H(39) 3.19(4) 76602
C(35) H(19) 3.41(3) 56501
C(35) H(20) 3.35(5) 56501
C(35) H(29) 3.47(4) 66502
C(36) H(13) 3.52(5) .
C(36) H(31) 3.44(4) 66502
C(36) H(32) 3.56(3) 66502
C(36) H(36) 3.10(5) 76502
C(37) H(8) 3.21(4) 65501
C(37) H(10) 3.04(4) 65501
C(38) H(8) 3.26(3) 65501
C(38) H(10) 2.86(4) 65501
C(38) H(13) 3.06(4) .
C(39) H(10) 2.70(3) 65501
C(39) H(13) 3.14(5) .
C(39) H(21) 3.37(4) 65502
C(40) H(10) 2.71(3) 65501
C(40) H(15) 3.60(5) 65501
C(40) H(21) 3.19(3) 65502
C(40) H(22) 3.48(3) 76502
C(40) H(30) 3.58(3) 76502
C(40) H(36) 3.52(5) 76502
C(41) H(10) 2.85(4) 65501
C(41) H(20) 3.56(3) 66501
C(41) H(30) 3.19(3) 76502
C(41) H(36) 3.11(5) 76502
C(42) H(10) 3.02(4) 65501
C(42) H(20) 3.31(4) 66501
C(42) H(36) 3.35(5) 76502
C(43) H(8) 3.50(4) 65501
C(44) H(20) 3.57(5) 66501
C(45) H(26) 3.52(4) 65501
C(46) H(1) 3.36(3) 76602
C(46) H(2) 3.30(3) 76602
C(46) H(25) 3.20(3) 65501
C(46) H(26) 3.13(3) 65501
C(47) H(1) 3.36(3) 76602
C(47) H(26) 3.30(4) 65501
C(47) H(38) 3.07(3) 76602
C(48) H(8) 3.31(3) 65501
C(48) H(38) 3.09(3) 76602
C(48) H(39) 3.45(4) 76602
H(1) P(2) 3.38(3) .
H(1) O(2) 2.09(3) .
H(1) O(3) 3.15(4) .
H(1) C(28) 3.57(3) .
H(1) C(33) 3.13(3) .
H(1) C(46) 3.36(3) 76602
H(1) C(47) 3.36(2) 76602
H(1) H(27) 2.80(5) .
H(1) H(28) 2.85(4) .
H(1) H(33) 3.56(6) .
H(1) H(39) 2.81(4) 76602
H(1) H(40) 2.87(5) 76602
H(2) C(6) 3.54(4) 65602
H(2) C(46) 3.30(3) 76602
H(2) H(3) 2.74(6) 65602
H(2) H(25) 3.06(5) 66602
H(2) H(40) 2.41(4) 76602
H(2) H(41) 3.38(4) 76602
H(3) C(5) 3.18(4) 65602
H(3) C(6) 3.23(4) 65602
H(3) C(17) 3.18(4) 65602
H(3) C(18) 3.48(4) 65602
H(3) H(2) 2.74(6) 65602
H(3) H(3) 2.73(6) 65602
H(3) H(18) 3.11(6) 65602
H(3) H(41) 3.37(4) 44501
H(3) H(41) 3.12(4) 76602
H(4) O(3) 2.42(7) 65602
H(4) C(8) 3.27(7) 55602
H(4) C(17) 3.42(5) 65602
H(4) H(5) 2.83(8) 55602
H(4) H(18) 2.70(6) 65602
H(4) H(24) 3.45(7) 44501
H(5) C(7) 3.20(4) 55602
H(5) C(8) 3.52(4) 55602
H(5) C(29) 3.12(4) 44501
H(5) C(30) 3.38(4) 44501
H(5) H(4) 2.83(8) 55602
H(5) H(5) 3.52(5) 55602
H(5) H(18) 2.99(6) 45501
H(5) H(23) 2.54(5) 44501
H(5) H(24) 3.06(6) 44501
H(6) O(3) 3.28(4) 45501
H(6) C(27) 3.30(3) 44501
H(6) H(18) 3.32(5) 45501
H(6) H(22) 2.75(4) 44501
H(7) O(3) 3.39(4) 45501
H(7) H(15) 3.59(4) 55502
H(8) P(2) 3.40(4) 45501
H(8) O(2) 3.17(4) 45501
H(8) O(3) 2.84(4) 45501
H(8) C(37) 3.21(4) 45501
H(8) C(38) 3.26(3) 45501
H(8) C(43) 3.50(4) 45501
H(8) C(48) 3.31(3) 45501
H(8) H(33) 3.19(5) 45501
H(8) H(38) 3.03(5) 45501
H(9) C(30) 3.45(4) 66602
H(9) C(31) 3.10(4) 66602
H(9) C(32) 3.49(3) .
H(9) H(24) 3.18(6) 66602
H(9) H(25) 2.46(5) 66602
H(9) H(26) 2.78(4) .
H(9) H(27) 3.28(5) .
H(10) C(37) 3.04(4) 45501
H(10) C(38) 2.86(4) 45501
H(10) C(39) 2.70(3) 45501
H(10) C(40) 2.71(3) 45501
H(10) C(41) 2.85(4) 45501
H(10) C(42) 3.02(4) 45501
H(10) H(33) 3.39(6) 45501
H(10) H(34) 3.18(5) 45501
H(10) H(35) 3.13(6) 45501
H(10) H(36) 3.45(6) 45501
H(11) C(33) 3.55(2) .
H(11) H(27) 2.66(3) .
H(11) H(28) 3.21(4) .
H(11) H(31) 3.20(5) .
H(12) C(21) 3.43(3) 65502
H(12) C(22) 3.57(3) 65502
H(12) H(13) 3.49(5) 65502
H(12) H(33) 3.06(5) .
H(13) C(20) 3.42(5) 65502
H(13) C(36) 3.52(5) .
H(13) C(38) 3.06(4) .
H(13) C(39) 3.14(5) .
H(13) H(12) 3.49(5) 65502
H(13) H(28) 3.31(5) .
H(13) H(29) 2.82(6) .
H(13) H(33) 2.76(6) .
H(13) H(34) 2.76(7) .
H(14) C(15) 3.44(4) 65502
H(14) C(16) 3.20(4) 65502
H(14) C(17) 3.24(4) 65502
H(14) C(18) 3.56(4) 65502
H(14) H(18) 3.54(5) 65502
H(14) H(19) 3.48(6) 65502
H(14) H(29) 3.18(4) .
H(14) H(32) 3.17(5) 66502
H(15) O(1) 2.78(4) 55502
H(15) C(27) 3.22(4) 66502
H(15) C(40) 3.60(5) 45501
H(15) H(7) 3.59(4) 55502
H(15) H(16) 3.17(5) 55502
H(15) H(22) 2.65(6) 66502
H(15) H(35) 2.86(7) 45501
H(16) C(23) 3.48(3) 55502
H(16) C(24) 3.04(3) 55502
H(16) H(15) 3.17(5) 55502
H(16) H(16) 2.19(4) 55502
H(16) H(34) 3.49(7) 45501
H(16) H(34) 3.05(6) 65502
H(17) O(3) 2.86(3) .
H(18) O(3) 2.91(3) .
H(18) C(6) 3.57(3) 65602
H(18) C(7) 3.55(3) 65602
H(18) H(3) 3.11(6) 65602
H(18) H(4) 2.70(6) 65602
H(18) H(5) 2.99(6) 65501
H(18) H(6) 3.32(5) 65501
H(18) H(14) 3.54(5) 65502
H(19) C(25) 3.42(4) 54501
H(19) C(26) 3.27(4) 54501
H(19) C(27) 3.59(4) 54501
H(19) C(28) 2.82(4) 54501
H(19) C(29) 3.03(4) 54501
H(19) C(30) 3.41(4) 54501
H(19) C(31) 3.56(4) 54501
H(19) C(32) 3.37(4) 54501
H(19) C(33) 3.01(4) 54501
H(19) C(35) 3.41(3) 54501
H(19) H(14) 3.48(6) 65502
H(19) H(23) 3.50(5) 54501
H(19) H(27) 3.41(5) 54501
H(19) H(32) 2.67(5) 54501
H(20) C(35) 3.35(5) 54501
H(20) C(41) 3.56(3) 44501
H(20) C(42) 3.31(4) 44501
H(20) C(44) 3.57(5) 44501
H(20) H(31) 3.20(7) 54501
H(20) H(32) 2.79(6) 54501
H(20) H(36) 3.27(5) 44501
H(20) H(37) 2.69(5) 44501
H(20) H(42) 3.13(6) 44501
H(21) C(27) 3.37(4) 44501
H(21) C(39) 3.37(4) 65502
H(21) C(40) 3.19(3) 65502
H(21) H(22) 2.94(6) 44501
H(21) H(34) 3.20(6) 65502
H(21) H(35) 2.91(6) 65502
H(21) H(37) 2.80(5) 44501
H(21) H(42) 2.80(6) 44501
H(22) P(1) 3.54(3) 66501
H(22) O(1) 2.24(3) 66501
H(22) C(9) 3.28(2) 66501
H(22) C(23) 3.52(3) 66502
H(22) C(40) 3.48(3) 76502
H(22) H(6) 2.75(4) 66501
H(22) H(15) 2.65(6) 66502
H(22) H(21) 2.94(6) 66501
H(22) H(35) 2.55(6) 76502
H(23) C(7) 3.49(2) 66501
H(23) C(8) 3.05(3) 66501
H(23) H(5) 2.54(5) 66501
H(23) H(19) 3.50(5) 56501
H(24) O(3) 3.57(4) 76602
H(24) C(4) 3.43(4) 66602
H(24) C(5) 3.43(5) 66602
H(24) C(6) 3.42(5) 66602
H(24) C(7) 3.44(4) 66602
H(24) C(8) 3.45(4) 66602
H(24) C(9) 3.45(4) 66602
H(24) H(4) 3.45(7) 66501
H(24) H(5) 3.06(6) 66501
H(24) H(9) 3.18(6) 66602
H(25) C(2) 3.50(3) 66602
H(25) C(4) 3.56(3) 66602
H(25) C(5) 3.22(3) 66602
H(25) C(11) 3.34(3) 66602
H(25) C(46) 3.20(3) 45501
H(25) H(2) 3.06(5) 66602
H(25) H(9) 2.46(5) 66602
H(25) H(26) 3.18(5) 66602
H(25) H(40) 2.71(6) 45501
H(26) C(11) 3.49(2) .
H(26) C(31) 3.53(3) 66602
H(26) C(45) 3.52(4) 45501
H(26) C(46) 3.13(3) 45501
H(26) C(47) 3.30(4) 45501
H(26) H(9) 2.78(4) .
H(26) H(25) 3.18(5) 66602
H(26) H(26) 3.43(4) 66602
H(26) H(39) 3.50(5) 45501
H(26) H(40) 3.33(5) 45501
H(27) C(2) 3.55(3) .
H(27) C(3) 2.97(3) .
H(27) C(12) 3.34(2) .
H(27) H(1) 2.80(5) .
H(27) H(9) 3.28(5) .
H(27) H(11) 2.66(3) .
H(27) H(19) 3.41(5) 56501
H(28) C(3) 3.22(3) .
H(28) C(21) 3.45(2) .
H(28) H(1) 2.85(4) .
H(28) H(11) 3.21(4) .
H(28) H(13) 3.31(5) .
H(29) C(21) 3.17(3) .
H(29) C(22) 3.35(3) .
H(29) C(35) 3.47(4) 66502
H(29) H(13) 2.82(6) .
H(29) H(14) 3.18(4) .
H(29) H(31) 3.37(6) 66502
H(29) H(32) 3.15(5) 66502
H(29) H(36) 3.13(6) 76502
H(30) C(40) 3.58(3) 76502
H(30) C(41) 3.19(3) 76502
H(30) H(31) 3.14(5) 66502
H(30) H(35) 3.10(6) 76502
H(30) H(36) 2.28(6) 76502
H(31) C(36) 3.44(4) 66502
H(31) H(11) 3.20(5) .
H(31) H(20) 3.20(7) 56501
H(31) H(29) 3.37(6) 66502
H(31) H(30) 3.14(5) 66502
H(31) H(36) 3.35(6) 45501
H(32) C(15) 3.14(3) 56501
H(32) C(16) 3.08(3) 56501
H(32) C(36) 3.56(3) 66502
H(32) H(14) 3.17(5) 66502
H(32) H(19) 2.67(5) 56501
H(32) H(20) 2.79(6) 56501
H(32) H(29) 3.15(5) 66502
H(33) O(3) 3.52(4) .
H(33) C(21) 3.49(4) .
H(33) H(1) 3.56(6) .
H(33) H(8) 3.19(5) 65501
H(33) H(10) 3.39(6) 65501
H(33) H(12) 3.06(5) .
H(33) H(13) 2.76(6) .
H(34) P(1) 3.50(4) 65502
H(34) O(1) 3.07(4) 65502
H(34) C(19) 3.18(4) 65502
H(34) C(24) 3.05(4) 65502
H(34) H(10) 3.18(5) 65501
H(34) H(13) 2.76(7) .
H(34) H(16) 3.49(7) 65501
H(34) H(16) 3.05(6) 65502
H(34) H(21) 3.20(6) 65502
H(35) O(1) 2.89(4) 65502
H(35) C(23) 3.45(6) 65501
H(35) C(27) 2.89(6) 76502
H(35) H(10) 3.13(6) 65501
H(35) H(15) 2.86(7) 65501
H(35) H(21) 2.91(6) 65502
H(35) H(22) 2.55(6) 76502
H(35) H(30) 3.10(6) 76502
H(35) H(37) 3.51(7) 76502
H(36) C(36) 3.10(5) 76502
H(36) C(40) 3.52(5) 76502
H(36) C(41) 3.11(5) 76502
H(36) C(42) 3.35(5) 76502
H(36) H(10) 3.45(6) 65501
H(36) H(20) 3.27(5) 66501
H(36) H(29) 3.13(6) 76502
H(36) H(30) 2.28(6) 76502
H(36) H(31) 3.35(6) 65501
H(36) H(36) 3.15(7) 76502
H(36) H(37) 3.53(5) 76502
H(37) C(14) 3.30(3) 66501
H(37) C(15) 3.30(3) 66501
H(37) H(20) 2.69(5) 66501
H(37) H(21) 2.80(5) 66501
H(37) H(35) 3.51(7) 76502
H(37) H(36) 3.53(5) 76502
H(38) O(3) 3.48(2) .
H(38) C(47) 3.07(3) 76602
H(38) C(48) 3.09(3) 76602
H(38) H(8) 3.03(5) 65501
H(38) H(38) 2.87(4) 76602
H(38) H(39) 2.88(5) 76602
H(39) O(2) 3.05(4) 76602
H(39) C(3) 3.37(3) 76602
H(39) C(28) 3.30(4) 76602
H(39) C(29) 3.36(4) 76602
H(39) C(30) 3.36(4) 76602
H(39) C(31) 3.30(4) 76602
H(39) C(32) 3.20(4) 76602
H(39) C(33) 3.19(4) 76602
H(39) C(48) 3.45(4) 76602
H(39) H(1) 2.81(4) 76602
H(39) H(26) 3.50(5) 65501
H(39) H(38) 2.88(5) 76602
H(40) C(2) 3.32(3) 76602
H(40) C(3) 2.85(3) 76602
H(40) C(5) 3.29(3) 76602
H(40) C(31) 3.33(4) 65501
H(40) H(1) 2.87(5) 76602
H(40) H(2) 2.41(4) 76602
H(40) H(25) 2.71(6) 65501
H(40) H(26) 3.33(5) 65501
H(41) C(5) 3.44(3) 66501
H(41) C(6) 3.10(3) 66501
H(41) C(7) 3.29(3) 66501
H(41) C(14) 3.42(3) 66501
H(41) C(15) 3.28(3) 66501
H(41) C(16) 3.51(3) 66501
H(41) H(2) 3.38(4) 76602
H(41) H(3) 3.37(4) 66501
H(41) H(3) 3.12(4) 76602
H(42) C(14) 3.03(3) 66501
H(42) C(15) 3.24(3) 66501
H(42) H(20) 3.13(6) 66501
H(42) H(21) 2.80(6) 66501

loop_
_geom_torsion_atom_site_label_1
_geom_torsion_atom_site_label_2
_geom_torsion_atom_site_label_3
_geom_torsion_atom_site_label_4
_geom_torsion
O(1) P(1) C(1) C(2) -175.35(19)
O(1) P(1) C(1) C(4) 63.1(2)
O(1) P(1) C(1) C(10) -57.4(2)
O(1) P(1) C(13) C(14) 10.5(3)
O(1) P(1) C(13) C(18) -169.2(2)
O(1) P(1) C(19) C(20) -154.2(2)
O(1) P(1) C(19) C(24) 24.6(2)
C(1) P(1) C(13) C(14) 132.2(2)
C(1) P(1) C(13) C(18) -47.5(3)
C(13) P(1) C(1) C(2) 61.6(2)
C(13) P(1) C(1) C(4) -59.9(2)
C(13) P(1) C(1) C(10) 179.62(19)
C(1) P(1) C(19) C(20) 86.4(2)
C(1) P(1) C(19) C(24) -94.8(2)
C(19) P(1) C(1) C(2) -55.5(2)
C(19) P(1) C(1) C(4) -177.03(19)
C(19) P(1) C(1) C(10) 62.5(2)
C(13) P(1) C(19) C(20) -30.6(2)
C(13) P(1) C(19) C(24) 148.2(2)
C(19) P(1) C(13) C(14) -112.2(2)
C(19) P(1) C(13) C(18) 68.1(3)
O(2) P(2) C(25) C(26) 175.85(16)
O(2) P(2) C(25) C(28) 56.14(16)
O(2) P(2) C(25) C(34) -64.3(2)
O(2) P(2) C(37) C(38) 17.5(3)
O(2) P(2) C(37) C(42) -162.3(3)
O(2) P(2) C(43) C(44) -176.8(2)
O(2) P(2) C(43) C(48) 4.1(2)
C(25) P(2) C(37) C(38) -100.8(2)
C(25) P(2) C(37) C(42) 79.4(3)
C(37) P(2) C(25) C(26) -64.38(18)
C(37) P(2) C(25) C(28) 175.90(15)
C(37) P(2) C(25) C(34) 55.5(2)
C(25) P(2) C(43) C(44) -56.1(3)
C(25) P(2) C(43) C(48) 124.8(2)
C(43) P(2) C(25) C(26) 53.7(2)
C(43) P(2) C(25) C(28) -65.97(18)
C(43) P(2) C(25) C(34) 173.61(19)
C(37) P(2) C(43) C(44) 60.3(3)
C(37) P(2) C(43) C(48) -118.8(2)
C(43) P(2) C(37) C(38) 140.5(2)
C(43) P(2) C(37) C(42) -39.3(3)
P(1) C(1) C(2) C(3) 69(6)
P(1) C(1) C(4) C(5) 106.3(2)
P(1) C(1) C(4) C(9) -73.4(3)
P(1) C(1) C(10) C(11) -164.6(3)
P(1) C(1) C(10) C(12) -94.1(2)
C(2) C(1) C(4) C(5) -12.6(4)
C(2) C(1) C(4) C(9) 167.7(2)
C(4) C(1) C(2) C(3) -172(6)
C(2) C(1) C(10) C(11) -48.2(4)
C(2) C(1) C(10) C(12) 22.3(3)
C(10) C(1) C(2) C(3) -47(6)
C(4) C(1) C(10) C(11) 77.1(3)
C(4) C(1) C(10) C(12) 147.6(2)
C(10) C(1) C(4) C(5) -136.9(2)
C(10) C(1) C(4) C(9) 43.4(3)
C(1) C(4) C(5) C(6) 178.7(3)
C(1) C(4) C(9) C(8) -179.1(3)
C(5) C(4) C(9) C(8) 1.2(5)
C(9) C(4) C(5) C(6) -1.6(5)
C(4) C(5) C(6) C(7) 1.4(5)
C(5) C(6) C(7) C(8) -0.7(6)
C(6) C(7) C(8) C(9) 0.3(5)
C(7) C(8) C(9) C(4) -0.6(6)
C(1) C(10) C(11) C(12) 112.5(3)
C(1) C(10) C(12) C(11) -107.3(3)
P(1) C(13) C(14) C(15) -178.9(3)
P(1) C(13) C(18) C(17) 178.9(2)
C(14) C(13) C(18) C(17) -0.9(5)
C(18) C(13) C(14) C(15) 0.8(5)
C(13) C(14) C(15) C(16) 0.4(6)
C(14) C(15) C(16) C(17) -1.6(7)
C(15) C(16) C(17) C(18) 1.5(6)
C(16) C(17) C(18) C(13) -0.3(5)
P(1) C(19) C(20) C(21) 178.7(2)
P(1) C(19) C(24) C(23) -178.7(2)
C(20) C(19) C(24) C(23) 0.2(4)
C(24) C(19) C(20) C(21) -0.1(3)
C(19) C(20) C(21) C(22) -0.6(5)
C(20) C(21) C(22) C(23) 1.1(5)
C(21) C(22) C(23) C(24) -1.0(6)
C(22) C(23) C(24) C(19) 0.3(5)
P(2) C(25) C(26) C(27) -108(17)
P(2) C(25) C(28) C(29) 77.6(3)
P(2) C(25) C(28) C(33) -104.2(2)
P(2) C(25) C(34) C(35) -167.5(2)
P(2) C(25) C(34) C(36) -96.0(3)
C(26) C(25) C(28) C(29) -42.4(3)
C(26) C(25) C(28) C(33) 135.8(2)
C(28) C(25) C(26) C(27) 10(16)
C(26) C(25) C(34) C(35) -48.2(4)
C(26) C(25) C(34) C(36) 23.3(4)
C(34) C(25) C(26) C(27) 136(17)
C(28) C(25) C(34) C(35) 75.9(3)
C(28) C(25) C(34) C(36) 147.4(3)
C(34) C(25) C(28) C(29) -167.1(2)
C(34) C(25) C(28) C(33) 11.1(4)
C(25) C(28) C(29) C(30) 177.7(3)
C(25) C(28) C(33) C(32) -177.2(3)
C(29) C(28) C(33) C(32) 1.0(4)
C(33) C(28) C(29) C(30) -0.5(5)
C(28) C(29) C(30) C(31) -0.6(5)
C(29) C(30) C(31) C(32) 1.3(6)
C(30) C(31) C(32) C(33) -0.8(5)
C(31) C(32) C(33) C(28) -0.4(5)
C(25) C(34) C(35) C(36) 111.7(3)
C(25) C(34) C(36) C(35) -109.7(3)
P(2) C(37) C(38) C(39) 178.6(3)
P(2) C(37) C(42) C(41) 179.9(2)
C(38) C(37) C(42) C(41) 0.1(4)
C(42) C(37) C(38) C(39) -1.6(6)
C(37) C(38) C(39) C(40) 1.7(7)
C(38) C(39) C(40) C(41) -0.3(7)
C(39) C(40) C(41) C(42) -1.2(9)
C(40) C(41) C(42) C(37) 1.3(7)
P(2) C(43) C(44) C(45) 179.3(2)
P(2) C(43) C(48) C(47) -179.0(2)
C(44) C(43) C(48) C(47) 1.8(5)
C(48) C(43) C(44) C(45) -1.6(5)
C(43) C(44) C(45) C(46) 0.7(5)
C(44) C(45) C(46) C(47) 0.1(4)
C(45) C(46) C(47) C(48) 0.1(4)
C(46) C(47) C(48) C(43) -1.1(5)
